data_7717621
loop_
_publ_author_name
'Varmuzova, Vera'
'Cisarova, Ivana'
'Schulz, Ji\<r\'i'
'Kal\'ikov\'a, Kv\<eta'
'\<St\<epni\<cka, Petr'

_publ_section_title
;
 Pd-catalysed C--H bond functionalisation route to
 1,2-dihydroferroceno[c]isoquinoline and its annellated derivatives and
 the reactivity of these compounds
;
_journal_name_full 'Dalton Transactions'
_journal_paper_doi 10.1039/D4DT03063J
_journal_year 2024
_chemical_formula_moiety 'C18 H17 Fe N O2 S, 0.25(C4 H8 O)'
_chemical_formula_sum 'C19 H19 Fe N O2.25 S'
_chemical_formula_weight 385.26
_space_group_crystal_system monoclinic
_space_group_IT_number 14
_space_group_name_Hall '-P 2yn'
_space_group_name_H-M_alt 'P 1 21/n 1'
_atom_sites_solution_hydrogens mixed
_atom_sites_solution_primary direct
_atom_sites_solution_secondary difmap
_audit_creation_method SHELXL-2017/1
_audit_update_record
;
2024-10-07 deposited with the CCDC.	2024-11-28 downloaded from the CCDC.
;
_cell_angle_alpha 90
_cell_angle_beta 100.6050(10)
_cell_angle_gamma 90
_cell_formula_units_Z 8
_cell_length_a 15.7505(3)
_cell_length_b 12.2238(2)
_cell_length_c 17.1904(3)
_cell_measurement_reflns_used 9748
_cell_measurement_temperature 120(2)
_cell_measurement_theta_max 27.49
_cell_measurement_theta_min 2.32
_cell_volume 3253.15(10)
_computing_cell_refinement 'SAINT V8.40A (Bruker Nano, Inc., 2019)'
_computing_data_collection 'Bruker Instrument Service vV6.2.14'
_computing_data_reduction 'SAINT V8.40A (Bruker Nano, Inc., 2019)'
_computing_molecular_graphics 'PLATON (Spek, 2017)'
_computing_publication_material 'PLATON (Spek, 2017)'
_computing_structure_refinement 'SHELXL-2017 (Sheldrick, 2017)'
_computing_structure_solution 'SHELXT 2014 (Sheldrick, 2014)'
_diffrn_ambient_temperature 120(2)
_diffrn_measured_fraction_theta_full 0.998
_diffrn_measured_fraction_theta_max 0.997
_diffrn_measurement_device_type 'Bruker D8 VENTURE Kappa Duo with PHOTON 1000'
_diffrn_measurement_method '\f and \w scans'
_diffrn_radiation_monochromator 'Quazar Mo multilayer optic'
_diffrn_radiation_source 'I\mS micro-focus sealed tube'
_diffrn_radiation_type MoK\a
_diffrn_radiation_wavelength 0.71073
_diffrn_reflns_av_R_equivalents 0.0182
_diffrn_reflns_av_unetI/netI 0.0117
_diffrn_reflns_Laue_measured_fraction_full 0.998
_diffrn_reflns_Laue_measured_fraction_max 0.997
_diffrn_reflns_limit_h_max 20
_diffrn_reflns_limit_h_min -20
_diffrn_reflns_limit_k_max 15
_diffrn_reflns_limit_k_min -15
_diffrn_reflns_limit_l_max 22
_diffrn_reflns_limit_l_min -22
_diffrn_reflns_number 49254
_diffrn_reflns_point_group_measured_fraction_full 0.998
_diffrn_reflns_point_group_measured_fraction_max 0.997
_diffrn_reflns_theta_full 25.242
_diffrn_reflns_theta_max 27.499
_diffrn_reflns_theta_min 2.056
_exptl_absorpt_coefficient_mu 1.069
_exptl_absorpt_correction_T_max 0.84
_exptl_absorpt_correction_T_min 0.78
_exptl_absorpt_correction_type multi-scan
_exptl_absorpt_process_details 'SADABS-2016/2 - Bruker AXS'
_exptl_crystal_colour orange
_exptl_crystal_density_diffrn 1.573
_exptl_crystal_description prism
_exptl_crystal_F_000 1600
_exptl_crystal_size_max 0.21
_exptl_crystal_size_mid 0.17
_exptl_crystal_size_min 0.16
_refine_diff_density_max 1.025
_refine_diff_density_min -0.555
_refine_diff_density_rms 0.061
_refine_ls_extinction_method none
_refine_ls_goodness_of_fit_ref 1.034
_refine_ls_hydrogen_treatment constr
_refine_ls_matrix_type full
_refine_ls_number_parameters 450
_refine_ls_number_reflns 7452
_refine_ls_number_restraints 66
_refine_ls_restrained_S_all 1.034
_refine_ls_R_factor_all 0.0276
_refine_ls_R_factor_gt 0.0267
_refine_ls_shift/su_max 0.002
_refine_ls_shift/su_mean 0.000
_refine_ls_structure_factor_coef Fsqd
_refine_ls_weighting_details 'w=1/[\s^2^(Fo^2^)+(0.0298P)^2^+3.6818P] where P=(Fo^2^+2Fc^2^)/3'
_refine_ls_weighting_scheme calc
_refine_ls_wR_factor_gt 0.0680
_refine_ls_wR_factor_ref 0.0687
_reflns_Friedel_coverage 0.000
_reflns_number_gt 7196
_reflns_number_total 7452
_reflns_threshold_expression 'I > 2\s(I)'
_cod_data_source_file d4dt03063j3.cif
_cod_data_source_block vv66
_cod_original_sg_symbol_H-M 'P 21/n'
_cod_database_code 7717621
_shelx_space_group_comment
;
The symmetry employed for this shelxl refinement is uniquely defined
by the following loop, which should always be used as a source of
symmetry information in preference to the above space-group names.
They are only intended as comments.
;
_shelx_estimated_absorpt_t_min 0.807
_shelx_estimated_absorpt_t_max 0.848

loop_
_space_group_symop_operation_xyz
'x, y, z'
'-x+1/2, y+1/2, -z+1/2'
'-x, -y, -z'
'x-1/2, -y-1/2, z-1/2'

loop_
_atom_site_label
_atom_site_type_symbol
_atom_site_fract_x
_atom_site_fract_y
_atom_site_fract_z
_atom_site_U_iso_or_equiv
_atom_site_adp_type
_atom_site_occupancy
_atom_site_site_symmetry_order
_atom_site_calc_flag
_atom_site_refinement_flags_posn
_atom_site_refinement_flags_adp
_atom_site_refinement_flags_occupancy
_atom_site_disorder_assembly
_atom_site_disorder_group
Fe1 Fe 0.67112(2) 0.23798(2) 0.79535(2) 0.01193(6) Uani 1 1 d . . . . .
S1 S 0.80783(2) 0.18406(3) 0.58636(2) 0.01399(8) Uani 1 1 d . . . . .
O1 O 0.72471(8) 0.20210(11) 0.53792(7) 0.0219(2) Uani 1 1 d . . . . .
O2 O 0.85427(8) 0.08610(10) 0.57518(7) 0.0203(2) Uani 1 1 d . . . . .
C1 C 0.68780(11) 0.39865(12) 0.77326(9) 0.0170(3) Uani 1 1 d . . . . .
H1 H 0.686640 0.456708 0.809793 0.020 Uiso 1 1 calc R U . . .
C2 C 0.61534(11) 0.35619(13) 0.71975(9) 0.0188(3) Uani 1 1 d . . . . .
H2 H 0.557720 0.382350 0.713936 0.023 Uiso 1 1 calc R U . . .
C3 C 0.64348(10) 0.26775(13) 0.67619(9) 0.0159(3) Uani 1 1 d . . . . .
H3 H 0.608381 0.224200 0.637162 0.019 Uiso 1 1 calc R U . . .
C3A C 0.73430(10) 0.25766(12) 0.70266(8) 0.0128(3) Uani 1 1 d . . . . .
N4 N 0.79374(8) 0.18232(10) 0.67888(7) 0.0127(2) Uani 1 1 d . . . . .
C5 C 0.87015(9) 0.16020(12) 0.74195(9) 0.0145(3) Uani 1 1 d . . . . .
H5A H 0.915416 0.124828 0.717604 0.017 Uiso 1 1 calc R U . . .
H5B H 0.853138 0.107793 0.780222 0.017 Uiso 1 1 calc R U . . .
C5A C 0.90826(10) 0.26093(13) 0.78656(9) 0.0157(3) Uani 1 1 d . . . . .
C6 C 0.99519(11) 0.26403(15) 0.82136(10) 0.0219(3) Uani 1 1 d . . . . .
H6 H 1.032487 0.206159 0.812394 0.026 Uiso 1 1 calc R U . . .
C7 C 1.02773(11) 0.35198(17) 0.86942(10) 0.0272(4) Uani 1 1 d . . . . .
H7 H 1.086691 0.352655 0.894680 0.033 Uiso 1 1 calc R U . . .
C8 C 0.97409(12) 0.43857(16) 0.88042(10) 0.0273(4) Uani 1 1 d . . . . .
H8 H 0.996838 0.499160 0.912156 0.033 Uiso 1 1 calc R U . . .
C9 C 0.88738(11) 0.43699(14) 0.84526(10) 0.0213(3) Uani 1 1 d . . . . .
H9 H 0.851097 0.496885 0.852267 0.026 Uiso 1 1 calc R U . . .
C9A C 0.85349(10) 0.34712(13) 0.79951(9) 0.0156(3) Uani 1 1 d . . . . .
C9B C 0.76261(10) 0.33839(12) 0.76225(9) 0.0139(3) Uani 1 1 d . . . . .
C10 C 0.65808(12) 0.23522(14) 0.91107(10) 0.0230(3) Uani 1 1 d . . . . .
H10 H 0.664248 0.296106 0.946002 0.028 Uiso 1 1 calc R U . . .
C11 C 0.58028(12) 0.20061(15) 0.86197(11) 0.0248(4) Uani 1 1 d . . . . .
H11 H 0.525243 0.234038 0.858384 0.030 Uiso 1 1 calc R U . . .
C12 C 0.59922(12) 0.10705(14) 0.81909(11) 0.0237(3) Uani 1 1 d . . . . .
H12 H 0.559044 0.067211 0.781613 0.028 Uiso 1 1 calc R U . . .
C13 C 0.68862(11) 0.08350(13) 0.84200(10) 0.0201(3) Uani 1 1 d . . . . .
H13 H 0.718712 0.025034 0.822764 0.024 Uiso 1 1 calc R U . . .
C14 C 0.72517(11) 0.16310(14) 0.89896(9) 0.0206(3) Uani 1 1 d . . . . .
H14 H 0.783985 0.167230 0.924352 0.025 Uiso 1 1 calc R U . . .
C15 C 0.87452(12) 0.29709(15) 0.57581(11) 0.0253(4) Uani 1 1 d . . . . .
H15A H 0.884817 0.300047 0.521337 0.038 Uiso 1 1 calc R U . . .
H15B H 0.929762 0.289354 0.612405 0.038 Uiso 1 1 calc R U . . .
H15C H 0.845993 0.364639 0.587828 0.038 Uiso 1 1 calc R U . . .
Fe2 Fe 0.19006(2) 0.50779(2) 0.65600(2) 0.01080(6) Uani 1 1 d . . . . .
S2 S 0.41809(2) 0.47989(3) 0.85900(2) 0.01256(8) Uani 1 1 d . . . . .
O21 O 0.46744(7) 0.49657(10) 0.79776(7) 0.0207(2) Uani 1 1 d . . . . .
O22 O 0.43202(7) 0.38263(9) 0.90643(7) 0.0185(2) Uani 1 1 d . . . . .
C21 C 0.20584(10) 0.67338(12) 0.66957(9) 0.0153(3) Uani 1 1 d . . . . .
H21 H 0.163717 0.727445 0.650782 0.018 Uiso 1 1 calc R U . . .
C22 C 0.26819(10) 0.62968(13) 0.62722(9) 0.0171(3) Uani 1 1 d . . . . .
H22 H 0.275239 0.651057 0.575662 0.020 Uiso 1 1 calc R U . . .
C23 C 0.31823(10) 0.54850(13) 0.67518(9) 0.0155(3) Uani 1 1 d . . . . .
H23 H 0.363321 0.505479 0.661115 0.019 Uiso 1 1 calc R U . . .
C23A C 0.28754(9) 0.54451(12) 0.74797(8) 0.0126(3) Uani 1 1 d . . . . .
N24 N 0.31578(8) 0.47749(11) 0.81530(7) 0.0127(2) Uani 1 1 d . . . . .
C25 C 0.24993(9) 0.46164(12) 0.86586(9) 0.0137(3) Uani 1 1 d . . . . .
H25A H 0.278819 0.433717 0.918123 0.016 Uiso 1 1 calc R U . . .
H25B H 0.208247 0.405318 0.841407 0.016 Uiso 1 1 calc R U . . .
C25A C 0.20081(9) 0.56488(12) 0.87808(9) 0.0131(3) Uani 1 1 d . . . . .
C26 C 0.17255(10) 0.58407(13) 0.94899(9) 0.0165(3) Uani 1 1 d . . . . .
H26 H 0.188911 0.535702 0.992416 0.020 Uiso 1 1 calc R U . . .
C27 C 0.12018(10) 0.67433(14) 0.95640(10) 0.0191(3) Uani 1 1 d . . . . .
H27 H 0.100960 0.687171 1.004842 0.023 Uiso 1 1 calc R U . . .
C28 C 0.09618(10) 0.74528(13) 0.89309(10) 0.0193(3) Uani 1 1 d . . . . .
H28 H 0.059391 0.805523 0.897904 0.023 Uiso 1 1 calc R U . . .
C29 C 0.12583(10) 0.72845(13) 0.82263(9) 0.0169(3) Uani 1 1 d . . . . .
H29 H 0.110178 0.777973 0.779801 0.020 Uiso 1 1 calc R U . . .
C29A C 0.17862(9) 0.63873(12) 0.81480(9) 0.0130(3) Uani 1 1 d . . . . .
C29B C 0.21820(9) 0.62110(12) 0.74542(8) 0.0128(3) Uani 1 1 d . . . . .
C30 C 0.06582(10) 0.48090(13) 0.59818(9) 0.0162(3) Uani 1 1 d . . . . .
H30 H 0.022973 0.535144 0.582144 0.019 Uiso 1 1 calc R U . . .
C31 C 0.12571(10) 0.44051(13) 0.55228(9) 0.0164(3) Uani 1 1 d . . . . .
H31 H 0.129745 0.463055 0.500202 0.020 Uiso 1 1 calc R U . . .
C32 C 0.17855(10) 0.36034(13) 0.59816(9) 0.0170(3) Uani 1 1 d . . . . .
H32 H 0.223945 0.320165 0.582015 0.020 Uiso 1 1 calc R U . . .
C33 C 0.15132(10) 0.35103(12) 0.67247(9) 0.0167(3) Uani 1 1 d . . . . .
H33 H 0.175401 0.303594 0.714556 0.020 Uiso 1 1 calc R U . . .
C34 C 0.08159(10) 0.42541(13) 0.67260(9) 0.0169(3) Uani 1 1 d . . . . .
H34 H 0.051018 0.436158 0.714748 0.020 Uiso 1 1 calc R U . . .
C35 C 0.43150(11) 0.59290(13) 0.92345(10) 0.0200(3) Uani 1 1 d . . . . .
H35A H 0.491997 0.597487 0.950120 0.030 Uiso 1 1 calc R U . . .
H35B H 0.394460 0.584137 0.963005 0.030 Uiso 1 1 calc R U . . .
H35C H 0.415528 0.660040 0.893118 0.030 Uiso 1 1 calc R U . . .
O1S_1 O 0.4716(3) 0.5182(3) 0.5775(2) 0.0562(9) Uani 0.5 1 d D U P . .
C1S_1 C 0.5551(7) 0.5411(18) 0.5549(10) 0.0529(15) Uani 0.5 1 d D U P . .
H1SA_1 H 0.598057 0.530604 0.604139 0.064 Uiso 0.5 1 d R U P . .
H1SB_1 H 0.556120 0.619762 0.541238 0.064 Uiso 0.5 1 d R U P . .
C2S_1 C 0.5588(6) 0.4587(14) 0.4913(8) 0.067(2) Uani 0.5 1 d D U P . .
H2SA_1 H 0.593049 0.393051 0.510725 0.081 Uiso 0.5 1 d R U P . .
H2SB_1 H 0.590020 0.504622 0.458432 0.081 Uiso 0.5 1 d R U P . .
C3S_1 C 0.4668(6) 0.4573(19) 0.4447(10) 0.0529(15) Uani 0.5 1 d D U P . .
H3SA_1 H 0.453952 0.471058 0.386988 0.064 Uiso 0.5 1 d R U P . .
H3SB_1 H 0.445960 0.384482 0.458016 0.064 Uiso 0.5 1 d R U P . .
C4S_1 C 0.4155(7) 0.5177(14) 0.4963(8) 0.067(2) Uani 0.5 1 d D U P . .
HS4A_1 H 0.446068 0.586012 0.487358 0.081 Uiso 0.5 1 d R U P . .
HS4B_1 H 0.352417 0.531216 0.485404 0.081 Uiso 0.5 1 d R U P . .

loop_
_atom_site_aniso_label
_atom_site_aniso_U_11
_atom_site_aniso_U_22
_atom_site_aniso_U_33
_atom_site_aniso_U_23
_atom_site_aniso_U_13
_atom_site_aniso_U_12
Fe1 0.01371(11) 0.01075(10) 0.01206(10) 0.00022(7) 0.00430(8) 0.00047(7)
S1 0.01575(17) 0.01567(17) 0.01107(16) -0.00050(13) 0.00385(13) -0.00099(13)
O1 0.0196(6) 0.0322(7) 0.0130(5) -0.0002(5) 0.0005(4) 0.0017(5)
O2 0.0236(6) 0.0201(6) 0.0188(5) -0.0036(4) 0.0079(4) 0.0024(5)
C1 0.0239(8) 0.0110(7) 0.0169(7) 0.0020(5) 0.0062(6) 0.0025(6)
C2 0.0198(7) 0.0187(7) 0.0182(7) 0.0038(6) 0.0045(6) 0.0064(6)
C3 0.0158(7) 0.0188(7) 0.0130(7) 0.0018(6) 0.0019(5) 0.0018(6)
C3A 0.0154(7) 0.0120(6) 0.0113(6) 0.0019(5) 0.0034(5) 0.0006(5)
N4 0.0140(6) 0.0144(6) 0.0101(5) 0.0005(4) 0.0029(4) 0.0014(5)
C5 0.0140(7) 0.0148(7) 0.0139(7) 0.0014(5) 0.0008(5) 0.0017(5)
C5A 0.0164(7) 0.0176(7) 0.0132(7) 0.0021(5) 0.0030(5) -0.0036(6)
C6 0.0163(8) 0.0297(9) 0.0198(8) 0.0032(7) 0.0036(6) -0.0034(6)
C7 0.0196(8) 0.0403(10) 0.0208(8) 0.0011(7) 0.0015(6) -0.0139(7)
C8 0.0315(9) 0.0302(9) 0.0196(8) -0.0043(7) 0.0035(7) -0.0184(8)
C9 0.0282(9) 0.0175(8) 0.0186(7) -0.0011(6) 0.0054(6) -0.0079(6)
C9A 0.0192(7) 0.0148(7) 0.0132(7) 0.0014(5) 0.0041(5) -0.0047(6)
C9B 0.0191(7) 0.0098(6) 0.0135(7) 0.0016(5) 0.0048(6) -0.0015(5)
C10 0.0396(10) 0.0170(8) 0.0156(7) 0.0009(6) 0.0136(7) 0.0026(7)
C11 0.0242(8) 0.0249(9) 0.0302(9) 0.0077(7) 0.0176(7) 0.0038(7)
C12 0.0256(8) 0.0217(8) 0.0260(8) 0.0008(7) 0.0106(7) -0.0100(7)
C13 0.0296(8) 0.0116(7) 0.0229(8) 0.0030(6) 0.0144(7) 0.0016(6)
C14 0.0246(8) 0.0207(8) 0.0167(7) 0.0068(6) 0.0045(6) 0.0001(6)
C15 0.0310(9) 0.0224(8) 0.0247(8) 0.0035(7) 0.0104(7) -0.0086(7)
Fe2 0.01129(10) 0.01115(10) 0.00925(10) -0.00052(7) 0.00001(7) 0.00060(7)
S2 0.01031(16) 0.01417(17) 0.01228(16) -0.00128(13) -0.00037(12) 0.00156(12)
O21 0.0121(5) 0.0325(7) 0.0178(5) -0.0005(5) 0.0032(4) 0.0001(5)
O22 0.0179(5) 0.0160(5) 0.0193(5) 0.0016(4) -0.0030(4) 0.0038(4)
C21 0.0185(7) 0.0118(7) 0.0142(7) 0.0012(5) -0.0006(5) -0.0016(5)
C22 0.0186(7) 0.0185(7) 0.0136(7) 0.0029(6) 0.0020(6) -0.0033(6)
C23 0.0128(7) 0.0202(7) 0.0132(7) 0.0010(6) 0.0015(5) -0.0023(6)
C23A 0.0114(6) 0.0140(7) 0.0115(6) 0.0003(5) 0.0000(5) -0.0017(5)
N24 0.0100(5) 0.0168(6) 0.0106(5) 0.0020(5) 0.0001(4) -0.0003(5)
C25 0.0135(7) 0.0146(7) 0.0134(6) 0.0022(5) 0.0038(5) 0.0003(5)
C25A 0.0108(6) 0.0140(7) 0.0139(6) -0.0013(5) 0.0010(5) -0.0023(5)
C26 0.0156(7) 0.0198(7) 0.0141(7) -0.0006(6) 0.0025(5) -0.0026(6)
C27 0.0187(7) 0.0218(8) 0.0181(7) -0.0062(6) 0.0066(6) -0.0030(6)
C28 0.0161(7) 0.0175(7) 0.0240(8) -0.0070(6) 0.0028(6) 0.0007(6)
C29 0.0164(7) 0.0146(7) 0.0181(7) -0.0022(6) -0.0011(6) 0.0004(6)
C29A 0.0118(6) 0.0133(7) 0.0130(6) -0.0027(5) -0.0003(5) -0.0032(5)
C29B 0.0145(6) 0.0104(6) 0.0124(6) -0.0008(5) -0.0004(5) -0.0021(5)
C30 0.0122(7) 0.0170(7) 0.0172(7) -0.0029(6) -0.0027(5) 0.0012(5)
C31 0.0178(7) 0.0173(7) 0.0120(6) -0.0031(6) -0.0025(5) 0.0009(6)
C32 0.0177(7) 0.0151(7) 0.0166(7) -0.0049(6) -0.0008(6) 0.0024(6)
C33 0.0193(7) 0.0118(7) 0.0170(7) -0.0004(5) -0.0017(6) -0.0015(6)
C34 0.0151(7) 0.0175(7) 0.0178(7) -0.0025(6) 0.0023(6) -0.0042(6)
C35 0.0193(7) 0.0166(7) 0.0217(8) -0.0057(6) -0.0028(6) 0.0013(6)
O1S_1 0.056(2) 0.066(2) 0.049(2) -0.0143(18) 0.0152(17) -0.0117(19)
C1S_1 0.063(4) 0.0632(19) 0.0389(13) -0.0107(13) 0.025(3) -0.018(5)
C2S_1 0.078(5) 0.077(6) 0.053(4) 0.023(3) 0.025(3) 0.036(5)
C3S_1 0.063(4) 0.0632(19) 0.0389(13) -0.0107(13) 0.025(3) -0.018(5)
C4S_1 0.078(5) 0.077(6) 0.053(4) 0.023(3) 0.025(3) 0.036(5)

loop_
_atom_type_symbol
_atom_type_description
_atom_type_scat_dispersion_real
_atom_type_scat_dispersion_imag
_atom_type_scat_source
C C 0.0033 0.0016 'International Tables Vol C Tables 4.2.6.8 and 6.1.1.4'
H H 0.0000 0.0000 'International Tables Vol C Tables 4.2.6.8 and 6.1.1.4'
Fe Fe 0.3463 0.8444 'International Tables Vol C Tables 4.2.6.8 and 6.1.1.4'
N N 0.0061 0.0033 'International Tables Vol C Tables 4.2.6.8 and 6.1.1.4'
O O 0.0106 0.0060 'International Tables Vol C Tables 4.2.6.8 and 6.1.1.4'
S S 0.1246 0.1234 'International Tables Vol C Tables 4.2.6.8 and 6.1.1.4'

loop_
_geom_angle_atom_site_label_1
_geom_angle_atom_site_label_2
_geom_angle_atom_site_label_3
_geom_angle
_geom_angle_site_symmetry_1
_geom_angle_site_symmetry_3
_geom_angle_publ_flag
C1 Fe1 C2 41.12(7) . . ?
C1 Fe1 C10 103.82(7) . . ?
C2 Fe1 C10 121.80(7) . . ?
C1 Fe1 C3A 68.97(6) . . ?
C2 Fe1 C3A 68.44(6) . . ?
C10 Fe1 C3A 156.20(7) . . ?
C1 Fe1 C11 116.76(7) . . ?
C2 Fe1 C11 104.64(7) . . ?
C10 Fe1 C11 40.69(8) . . ?
C3A Fe1 C11 162.97(7) . . ?
C1 Fe1 C14 123.35(7) . . ?
C2 Fe1 C14 159.66(7) . . ?
C10 Fe1 C14 40.74(7) . . ?
C3A Fe1 C14 123.24(6) . . ?
C11 Fe1 C14 68.50(7) . . ?
C1 Fe1 C12 153.07(7) . . ?
C2 Fe1 C12 119.61(7) . . ?
C10 Fe1 C12 68.48(7) . . ?
C3A Fe1 C12 127.96(7) . . ?
C11 Fe1 C12 40.71(7) . . ?
C14 Fe1 C12 68.45(7) . . ?
C1 Fe1 C3 69.59(6) . . ?
C2 Fe1 C3 41.08(6) . . ?
C10 Fe1 C3 159.88(7) . . ?
C3A Fe1 C3 40.77(6) . . ?
C11 Fe1 C3 123.99(7) . . ?
C14 Fe1 C3 158.36(7) . . ?
C12 Fe1 C3 108.37(7) . . ?
C1 Fe1 C13 162.39(7) . . ?
C2 Fe1 C13 156.39(7) . . ?
C10 Fe1 C13 68.49(6) . . ?
C3A Fe1 C13 111.34(6) . . ?
C11 Fe1 C13 68.42(7) . . ?
C14 Fe1 C13 40.73(7) . . ?
C12 Fe1 C13 40.58(7) . . ?
C3 Fe1 C13 122.93(7) . . ?
C1 Fe1 C9B 41.09(6) . . ?
C2 Fe1 C9B 68.91(6) . . ?
C10 Fe1 C9B 118.88(7) . . ?
C3A Fe1 C9B 40.99(6) . . ?
C11 Fe1 C9B 152.85(7) . . ?
C14 Fe1 C9B 107.97(6) . . ?
C12 Fe1 C9B 165.19(7) . . ?
C3 Fe1 C9B 69.33(6) . . ?
C13 Fe1 C9B 127.50(6) . . ?
O1 S1 O2 118.97(7) . . ?
O1 S1 N4 106.99(7) . . ?
O2 S1 N4 106.35(7) . . ?
O1 S1 C15 108.48(9) . . ?
O2 S1 C15 108.18(8) . . ?
N4 S1 C15 107.34(8) . . ?
C2 C1 C9B 107.94(13) . . ?
C2 C1 Fe1 69.64(9) . . ?
C9B C1 Fe1 70.38(8) . . ?
C2 C1 H1 126.0 . . ?
C9B C1 H1 126.0 . . ?
Fe1 C1 H1 125.5 . . ?
C1 C2 C3 108.94(14) . . ?
C1 C2 Fe1 69.24(9) . . ?
C3 C2 Fe1 70.03(9) . . ?
C1 C2 H2 125.5 . . ?
C3 C2 H2 125.5 . . ?
Fe1 C2 H2 126.8 . . ?
C3A C3 C2 106.72(13) . . ?
C3A C3 Fe1 69.43(8) . . ?
C2 C3 Fe1 68.90(9) . . ?
C3A C3 H3 126.6 . . ?
C2 C3 H3 126.6 . . ?
Fe1 C3 H3 126.6 . . ?
C3 C3A N4 129.66(13) . . ?
C3 C3A C9B 109.32(13) . . ?
N4 C3A C9B 121.02(13) . . ?
C3 C3A Fe1 69.80(8) . . ?
N4 C3A Fe1 125.99(10) . . ?
C9B C3A Fe1 69.86(8) . . ?
C3A N4 C5 113.20(12) . . ?
C3A N4 S1 118.76(10) . . ?
C5 N4 S1 118.12(10) . . ?
N4 C5 C5A 114.38(12) . . ?
N4 C5 H5A 108.7 . . ?
C5A C5 H5A 108.7 . . ?
N4 C5 H5B 108.7 . . ?
C5A C5 H5B 108.7 . . ?
H5A C5 H5B 107.6 . . ?
C6 C5A C9A 119.75(15) . . ?
C6 C5A C5 120.46(15) . . ?
C9A C5A C5 119.48(14) . . ?
C5A C6 C7 120.09(17) . . ?
C5A C6 H6 120.0 . . ?
C7 C6 H6 120.0 . . ?
C8 C7 C6 120.11(16) . . ?
C8 C7 H7 119.9 . . ?
C6 C7 H7 119.9 . . ?
C9 C8 C7 120.30(16) . . ?
C9 C8 H8 119.9 . . ?
C7 C8 H8 119.9 . . ?
C8 C9 C9A 119.93(17) . . ?
C8 C9 H9 120.0 . . ?
C9A C9 H9 120.0 . . ?
C9 C9A C5A 119.75(15) . . ?
C9 C9A C9B 123.08(15) . . ?
C5A C9A C9B 117.16(13) . . ?
C1 C9B C3A 107.06(13) . . ?
C1 C9B C9A 131.96(14) . . ?
C3A C9B C9A 120.98(14) . . ?
C1 C9B Fe1 68.52(9) . . ?
C3A C9B Fe1 69.16(8) . . ?
C9A C9B Fe1 127.15(10) . . ?
C11 C10 C14 108.19(15) . . ?
C11 C10 Fe1 69.84(9) . . ?
C14 C10 Fe1 69.87(9) . . ?
C11 C10 H10 125.9 . . ?
C14 C10 H10 125.9 . . ?
Fe1 C10 H10 126.0 . . ?
C10 C11 C12 107.92(15) . . ?
C10 C11 Fe1 69.47(9) . . ?
C12 C11 Fe1 69.74(9) . . ?
C10 C11 H11 126.0 . . ?
C12 C11 H11 126.0 . . ?
Fe1 C11 H11 126.3 . . ?
C13 C12 C11 108.13(15) . . ?
C13 C12 Fe1 69.92(9) . . ?
C11 C12 Fe1 69.55(10) . . ?
C13 C12 H12 125.9 . . ?
C11 C12 H12 125.9 . . ?
Fe1 C12 H12 126.2 . . ?
C12 C13 C14 107.87(15) . . ?
C12 C13 Fe1 69.50(9) . . ?
C14 C13 Fe1 69.39(9) . . ?
C12 C13 H13 126.1 . . ?
C14 C13 H13 126.1 . . ?
Fe1 C13 H13 126.6 . . ?
C10 C14 C13 107.89(15) . . ?
C10 C14 Fe1 69.39(9) . . ?
C13 C14 Fe1 69.89(9) . . ?
C10 C14 H14 126.1 . . ?
C13 C14 H14 126.1 . . ?
Fe1 C14 H14 126.2 . . ?
S1 C15 H15A 109.5 . . ?
S1 C15 H15B 109.5 . . ?
H15A C15 H15B 109.5 . . ?
S1 C15 H15C 109.5 . . ?
H15A C15 H15C 109.5 . . ?
H15B C15 H15C 109.5 . . ?
C23A Fe2 C23 40.75(6) . . ?
C23A Fe2 C33 107.44(6) . . ?
C23 Fe2 C33 121.05(6) . . ?
C23A Fe2 C21 68.65(6) . . ?
C23 Fe2 C21 69.25(6) . . ?
C33 Fe2 C21 160.56(6) . . ?
C23A Fe2 C34 121.88(6) . . ?
C23 Fe2 C34 157.04(6) . . ?
C33 Fe2 C34 40.77(6) . . ?
C21 Fe2 C34 123.86(6) . . ?
C23A Fe2 C22 68.14(6) . . ?
C23 Fe2 C22 40.88(6) . . ?
C33 Fe2 C22 157.13(7) . . ?
C21 Fe2 C22 40.83(6) . . ?
C34 Fe2 C22 160.77(6) . . ?
C23A Fe2 C32 123.77(6) . . ?
C23 Fe2 C32 106.77(6) . . ?
C33 Fe2 C32 40.71(6) . . ?
C21 Fe2 C32 157.28(6) . . ?
C34 Fe2 C32 68.51(6) . . ?
C22 Fe2 C32 121.69(7) . . ?
C23A Fe2 C30 157.67(6) . . ?
C23 Fe2 C30 160.36(6) . . ?
C33 Fe2 C30 68.59(6) . . ?
C21 Fe2 C30 107.37(6) . . ?
C34 Fe2 C30 40.80(6) . . ?
C22 Fe2 C30 124.12(6) . . ?
C32 Fe2 C30 68.47(6) . . ?
C23A Fe2 C31 160.29(6) . . ?
C23 Fe2 C31 123.50(6) . . ?
C33 Fe2 C31 68.47(6) . . ?
C21 Fe2 C31 121.67(6) . . ?
C34 Fe2 C31 68.47(6) . . ?
C22 Fe2 C31 107.69(6) . . ?
C32 Fe2 C31 40.67(6) . . ?
C30 Fe2 C31 40.62(6) . . ?
C23A Fe2 C29B 40.95(6) . . ?
C23 Fe2 C29B 69.22(6) . . ?
C33 Fe2 C29B 123.79(6) . . ?
C21 Fe2 C29B 40.87(6) . . ?
C34 Fe2 C29B 107.32(6) . . ?
C22 Fe2 C29B 68.55(6) . . ?
C32 Fe2 C29B 160.47(6) . . ?
C30 Fe2 C29B 121.68(6) . . ?
C31 Fe2 C29B 157.36(6) . . ?
O21 S2 O22 119.21(7) . . ?
O21 S2 N24 106.54(7) . . ?
O22 S2 N24 106.18(7) . . ?
O21 S2 C35 109.41(8) . . ?
O22 S2 C35 107.74(7) . . ?
N24 S2 C35 107.16(7) . . ?
C22 C21 C29B 107.81(13) . . ?
C22 C21 Fe2 69.69(9) . . ?
C29B C21 Fe2 69.89(8) . . ?
C22 C21 H21 126.1 . . ?
C29B C21 H21 126.1 . . ?
Fe2 C21 H21 125.9 . . ?
C21 C22 C23 108.85(13) . . ?
C21 C22 Fe2 69.48(9) . . ?
C23 C22 Fe2 69.41(9) . . ?
C21 C22 H22 125.6 . . ?
C23 C22 H22 125.6 . . ?
Fe2 C22 H22 127.1 . . ?
C23A C23 C22 106.87(13) . . ?
C23A C23 Fe2 69.43(8) . . ?
C22 C23 Fe2 69.71(9) . . ?
C23A C23 H23 126.6 . . ?
C22 C23 H23 126.6 . . ?
Fe2 C23 H23 125.9 . . ?
N24 C23A C23 129.05(14) . . ?
N24 C23A C29B 121.61(13) . . ?
C23 C23A C29B 109.33(13) . . ?
N24 C23A Fe2 125.61(10) . . ?
C23 C23A Fe2 69.83(8) . . ?
C29B C23A Fe2 70.09(8) . . ?
C23A N24 C25 113.88(12) . . ?
C23A N24 S2 119.62(10) . . ?
C25 N24 S2 117.75(10) . . ?
N24 C25 C25A 113.72(12) . . ?
N24 C25 H25A 108.8 . . ?
C25A C25 H25A 108.8 . . ?
N24 C25 H25B 108.8 . . ?
C25A C25 H25B 108.8 . . ?
H25A C25 H25B 107.7 . . ?
C26 C25A C29A 119.65(14) . . ?
C26 C25A C25 121.02(13) . . ?
C29A C25A C25 119.19(13) . . ?
C25A C26 C27 120.13(14) . . ?
C25A C26 H26 119.9 . . ?
C27 C26 H26 119.9 . . ?
C28 C27 C26 120.12(14) . . ?
C28 C27 H27 119.9 . . ?
C26 C27 H27 119.9 . . ?
C27 C28 C29 120.22(15) . . ?
C27 C28 H28 119.9 . . ?
C29 C28 H28 119.9 . . ?
C28 C29 C29A 120.05(15) . . ?
C28 C29 H29 120.0 . . ?
C29A C29 H29 120.0 . . ?
C29 C29A C25A 119.77(14) . . ?
C29 C29A C29B 123.06(14) . . ?
C25A C29A C29B 117.01(13) . . ?
C21 C29B C23A 107.12(13) . . ?
C21 C29B C29A 132.12(14) . . ?
C23A C29B C29A 120.60(13) . . ?
C21 C29B Fe2 69.24(8) . . ?
C23A C29B Fe2 68.96(8) . . ?
C29A C29B Fe2 130.13(10) . . ?
C31 C30 C34 107.91(13) . . ?
C31 C30 Fe2 69.76(9) . . ?
C34 C30 Fe2 69.46(8) . . ?
C31 C30 H30 126.0 . . ?
C34 C30 H30 126.0 . . ?
Fe2 C30 H30 126.3 . . ?
C30 C31 C32 108.08(14) . . ?
C30 C31 Fe2 69.62(8) . . ?
C32 C31 Fe2 69.54(8) . . ?
C30 C31 H31 126.0 . . ?
C32 C31 H31 126.0 . . ?
Fe2 C31 H31 126.5 . . ?
C33 C32 C31 108.02(13) . . ?
C33 C32 Fe2 69.50(9) . . ?
C31 C32 Fe2 69.79(9) . . ?
C33 C32 H32 126.0 . . ?
C31 C32 H32 126.0 . . ?
Fe2 C32 H32 126.3 . . ?
C32 C33 C34 108.03(13) . . ?
C32 C33 Fe2 69.80(9) . . ?
C34 C33 Fe2 69.67(9) . . ?
C32 C33 H33 126.0 . . ?
C34 C33 H33 126.0 . . ?
Fe2 C33 H33 126.1 . . ?
C33 C34 C30 107.96(14) . . ?
C33 C34 Fe2 69.56(9) . . ?
C30 C34 Fe2 69.74(9) . . ?
C33 C34 H34 126.0 . . ?
C30 C34 H34 126.0 . . ?
Fe2 C34 H34 126.2 . . ?
S2 C35 H35A 109.5 . . ?
S2 C35 H35B 109.5 . . ?
H35A C35 H35B 109.5 . . ?
S2 C35 H35C 109.5 . . ?
H35A C35 H35C 109.5 . . ?
H35B C35 H35C 109.5 . . ?
C3S_1 O1S_1 C2S_1 79.7(11) 3_666 3_666 ?
C3S_1 O1S_1 C1S_1 6(2) 3_666 . ?
C2S_1 O1S_1 C1S_1 84.8(10) 3_666 . ?
C3S_1 O1S_1 C4S_1 94.6(10) 3_666 . ?
C2S_1 O1S_1 C4S_1 18.0(13) 3_666 . ?
C1S_1 O1S_1 C4S_1 99.0(9) . . ?
C3S_1 O1S_1 H2SB_1 126.8(13) 3_666 3_666 ?
C2S_1 O1S_1 H2SB_1 50.3(5) 3_666 3_666 ?
C1S_1 O1S_1 H2SB_1 130.5(9) . 3_666 ?
C4S_1 O1S_1 H2SB_1 33.2(14) . 3_666 ?
C3S_1 C1S_1 C4S_1 122(5) 3_666 3_666 ?
C3S_1 C1S_1 O1S_1 20(7) 3_666 . ?
C4S_1 C1S_1 O1S_1 121.9(13) 3_666 . ?
C3S_1 C1S_1 C2S_1 103(5) 3_666 . ?
C4S_1 C1S_1 C2S_1 19.4(9) 3_666 . ?
O1S_1 C1S_1 C2S_1 102.8(11) . . ?
C3S_1 C1S_1 C2S_1 27(5) 3_666 3_666 ?
C4S_1 C1S_1 C2S_1 98.7(12) 3_666 3_666 ?
O1S_1 C1S_1 C2S_1 42.0(6) . 3_666 ?
C2S_1 C1S_1 C2S_1 81.3(11) . 3_666 ?
C3S_1 C1S_1 H1SA_1 121.0 3_666 . ?
C4S_1 C1S_1 H1SA_1 103.7 3_666 . ?
O1S_1 C1S_1 H1SA_1 104.7 . . ?
C2S_1 C1S_1 H1SA_1 115.2 . . ?
C2S_1 C1S_1 H1SA_1 146.6 3_666 . ?
C3S_1 C1S_1 H1SB_1 90.6 3_666 . ?
C4S_1 C1S_1 H1SB_1 110.9 3_666 . ?
O1S_1 C1S_1 H1SB_1 107.6 . . ?
C2S_1 C1S_1 H1SB_1 118.5 . . ?
C2S_1 C1S_1 H1SB_1 87.3 3_666 . ?
H1SA_1 C1S_1 H1SB_1 106.9 . . ?
C4S_1 C2S_1 O1S_1 114(4) 3_666 3_666 ?
C4S_1 C2S_1 C1S_1 57(3) 3_666 . ?
O1S_1 C2S_1 C1S_1 119.3(14) 3_666 . ?
C4S_1 C2S_1 C3S_1 146(4) 3_666 . ?
O1S_1 C2S_1 C3S_1 47.8(8) 3_666 . ?
C1S_1 C2S_1 C3S_1 103.4(8) . . ?
C4S_1 C2S_1 C3S_1 69(3) 3_666 3_666 ?
O1S_1 C2S_1 C3S_1 114.2(14) 3_666 3_666 ?
C1S_1 C2S_1 C3S_1 12.1(7) . 3_666 ?
C3S_1 C2S_1 C3S_1 91.9(7) . 3_666 ?
C4S_1 C2S_1 C1S_1 145(4) 3_666 3_666 ?
O1S_1 C2S_1 C1S_1 53.2(7) 3_666 3_666 ?
C1S_1 C2S_1 C1S_1 98.7(11) . 3_666 ?
C3S_1 C2S_1 C1S_1 5.9(10) . 3_666 ?
C3S_1 C2S_1 C1S_1 87.0(10) 3_666 3_666 ?
C4S_1 C2S_1 H2SA_1 88.6 3_666 . ?
O1S_1 C2S_1 H2SA_1 127.2 3_666 . ?
C1S_1 C2S_1 H2SA_1 113.1 . . ?
C3S_1 C2S_1 H2SA_1 125.2 . . ?
C3S_1 C2S_1 H2SA_1 118.5 3_666 . ?
C1S_1 C2S_1 H2SA_1 125.4 3_666 . ?
C4S_1 C2S_1 H2SB_1 58.6 3_666 . ?
O1S_1 C2S_1 H2SB_1 57.6 3_666 . ?
C1S_1 C2S_1 H2SB_1 97.2 . . ?
C3S_1 C2S_1 H2SB_1 103.3 . . ?
C3S_1 C2S_1 H2SB_1 104.0 3_666 . ?
C1S_1 C2S_1 H2SB_1 107.6 3_666 . ?
H2SA_1 C2S_1 H2SB_1 110.7 . . ?
C4S_1 C2S_1 HS4A_1 113(4) 3_666 3_666 ?
O1S_1 C2S_1 HS4A_1 131(2) 3_666 3_666 ?
C1S_1 C2S_1 HS4A_1 97(3) . 3_666 ?
C3S_1 C2S_1 HS4A_1 94.9(19) . 3_666 ?
C3S_1 C2S_1 HS4A_1 95(2) 3_666 3_666 ?
C1S_1 C2S_1 HS4A_1 92.2(16) 3_666 3_666 ?
H2SA_1 C2S_1 HS4A_1 42.7 . 3_666 ?
H2SB_1 C2S_1 HS4A_1 153.3 . 3_666 ?
C1S_1 C3S_1 O1S_1 154(9) 3_666 3_666 ?
C1S_1 C3S_1 C4S_1 47(5) 3_666 . ?
O1S_1 C3S_1 C4S_1 130.5(16) 3_666 . ?
C1S_1 C3S_1 C2S_1 147(6) 3_666 . ?
O1S_1 C3S_1 C2S_1 52.5(8) 3_666 . ?
C4S_1 C3S_1 C2S_1 104.4(8) . . ?
C1S_1 C3S_1 C2S_1 65(5) 3_666 3_666 ?
O1S_1 C3S_1 C2S_1 113.2(14) 3_666 3_666 ?
C4S_1 C3S_1 C2S_1 18.5(8) . 3_666 ?
C2S_1 C3S_1 C2S_1 88.1(7) . 3_666 ?
C1S_1 C3S_1 C4S_1 146(5) 3_666 3_666 ?
O1S_1 C3S_1 C4S_1 49.9(6) 3_666 3_666 ?
C4S_1 C3S_1 C4S_1 100.3(11) . 3_666 ?
C2S_1 C3S_1 C4S_1 8.3(11) . 3_666 ?
C2S_1 C3S_1 C4S_1 83.1(9) 3_666 3_666 ?
C1S_1 C3S_1 H3SA_1 89.4 3_666 . ?
O1S_1 C3S_1 H3SA_1 69.5 3_666 . ?
C4S_1 C3S_1 H3SA_1 118.4 . . ?
C2S_1 C3S_1 H3SA_1 121.7 . . ?
C2S_1 C3S_1 H3SA_1 123.1 3_666 . ?
C4S_1 C3S_1 H3SA_1 119.4 3_666 . ?
C1S_1 C3S_1 H3SB_1 70.8 3_666 . ?
O1S_1 C3S_1 H3SB_1 130.5 3_666 . ?
C4S_1 C3S_1 H3SB_1 93.9 . . ?
C2S_1 C3S_1 H3SB_1 102.3 . . ?
C2S_1 C3S_1 H3SB_1 106.3 3_666 . ?
C4S_1 C3S_1 H3SB_1 110.0 3_666 . ?
H3SA_1 C3S_1 H3SB_1 111.6 . . ?
C2S_1 C4S_1 C1S_1 104(3) 3_666 3_666 ?
C2S_1 C4S_1 C3S_1 93(3) 3_666 . ?
C1S_1 C4S_1 C3S_1 11.3(9) 3_666 . ?
C2S_1 C4S_1 O1S_1 48(3) 3_666 . ?
C1S_1 C4S_1 O1S_1 114.3(12) 3_666 . ?
C3S_1 C4S_1 O1S_1 105.1(9) . . ?
C2S_1 C4S_1 C3S_1 25(3) 3_666 3_666 ?
C1S_1 C4S_1 C3S_1 90.9(10) 3_666 3_666 ?
C3S_1 C4S_1 C3S_1 79.7(11) . 3_666 ?
O1S_1 C4S_1 C3S_1 35.5(6) . 3_666 ?
C2S_1 C4S_1 HS4A_1 38.5 3_666 . ?
C1S_1 C4S_1 HS4A_1 96.8 3_666 . ?
C3S_1 C4S_1 HS4A_1 89.6 . . ?
O1S_1 C4S_1 HS4A_1 85.5 . . ?
C3S_1 C4S_1 HS4A_1 60.6 3_666 . ?
C2S_1 C4S_1 HS4B_1 132.5 3_666 . ?
C1S_1 C4S_1 HS4B_1 116.1 3_666 . ?
C3S_1 C4S_1 HS4B_1 127.0 . . ?
O1S_1 C4S_1 HS4B_1 124.8 . . ?
C3S_1 C4S_1 HS4B_1 152.8 3_666 . ?
HS4A_1 C4S_1 HS4B_1 109.3 . . ?
C2S_1 C4S_1 H2SB_1 90(3) 3_666 3_666 ?
C1S_1 C4S_1 H2SB_1 124(3) 3_666 3_666 ?
C3S_1 C4S_1 H2SB_1 123(2) . 3_666 ?
O1S_1 C4S_1 H2SB_1 44.7(9) . 3_666 ?
C3S_1 C4S_1 H2SB_1 79.7(13) 3_666 3_666 ?
HS4A_1 C4S_1 H2SB_1 123.4 . 3_666 ?
HS4B_1 C4S_1 H2SB_1 87.6 . 3_666 ?

loop_
_geom_bond_atom_site_label_1
_geom_bond_atom_site_label_2
_geom_bond_distance
_geom_bond_site_symmetry_2
_geom_bond_publ_flag
Fe1 C1 2.0266(15) . ?
Fe1 C2 2.0319(16) . ?
Fe1 C10 2.0373(16) . ?
Fe1 C3A 2.0421(15) . ?
Fe1 C11 2.0422(16) . ?
Fe1 C14 2.0437(16) . ?
Fe1 C12 2.0447(16) . ?
Fe1 C3 2.0470(15) . ?
Fe1 C13 2.0503(16) . ?
Fe1 C9B 2.0515(15) . ?
S1 O1 1.4334(12) . ?
S1 O2 1.4345(12) . ?
S1 N4 1.6459(12) . ?
S1 C15 1.7650(17) . ?
C1 C2 1.425(2) . ?
C1 C9B 1.432(2) . ?
C1 H1 0.9500 . ?
C2 C3 1.431(2) . ?
C2 H2 0.9500 . ?
C3 C3A 1.424(2) . ?
C3 H3 0.9500 . ?
C3A N4 1.4257(19) . ?
C3A C9B 1.433(2) . ?
N4 C5 1.4889(18) . ?
C5 C5A 1.515(2) . ?
C5 H5A 0.9900 . ?
C5 H5B 0.9900 . ?
C5A C6 1.390(2) . ?
C5A C9A 1.405(2) . ?
C6 C7 1.395(3) . ?
C6 H6 0.9500 . ?
C7 C8 1.389(3) . ?
C7 H7 0.9500 . ?
C8 C9 1.388(3) . ?
C8 H8 0.9500 . ?
C9 C9A 1.398(2) . ?
C9 H9 0.9500 . ?
C9A C9B 1.460(2) . ?
C10 C11 1.419(3) . ?
C10 C14 1.421(2) . ?
C10 H10 0.9500 . ?
C11 C12 1.422(3) . ?
C11 H11 0.9500 . ?
C12 C13 1.420(2) . ?
C12 H12 0.9500 . ?
C13 C14 1.425(2) . ?
C13 H13 0.9500 . ?
C14 H14 0.9500 . ?
C15 H15A 0.9800 . ?
C15 H15B 0.9800 . ?
C15 H15C 0.9800 . ?
Fe2 C23A 2.0409(14) . ?
Fe2 C23 2.0462(15) . ?
Fe2 C33 2.0464(15) . ?
Fe2 C21 2.0474(15) . ?
Fe2 C34 2.0478(15) . ?
Fe2 C22 2.0502(16) . ?
Fe2 C32 2.0503(15) . ?
Fe2 C30 2.0516(15) . ?
Fe2 C31 2.0535(15) . ?
Fe2 C29B 2.0560(14) . ?
S2 O21 1.4337(12) . ?
S2 O22 1.4354(12) . ?
S2 N24 1.6482(12) . ?
S2 C35 1.7590(16) . ?
C21 C22 1.429(2) . ?
C21 C29B 1.433(2) . ?
C21 H21 0.9500 . ?
C22 C23 1.431(2) . ?
C22 H22 0.9500 . ?
C23 C23A 1.423(2) . ?
C23 H23 0.9500 . ?
C23A N24 1.4210(18) . ?
C23A C29B 1.433(2) . ?
N24 C25 1.4834(18) . ?
C25 C25A 1.515(2) . ?
C25 H25A 0.9900 . ?
C25 H25B 0.9900 . ?
C25A C26 1.392(2) . ?
C25A C29A 1.407(2) . ?
C26 C27 1.397(2) . ?
C26 H26 0.9500 . ?
C27 C28 1.389(2) . ?
C27 H27 0.9500 . ?
C28 C29 1.391(2) . ?
C28 H28 0.9500 . ?
C29 C29A 1.398(2) . ?
C29 H29 0.9500 . ?
C29A C29B 1.460(2) . ?
C30 C31 1.425(2) . ?
C30 C34 1.429(2) . ?
C30 H30 0.9500 . ?
C31 C32 1.426(2) . ?
C31 H31 0.9500 . ?
C32 C33 1.425(2) . ?
C32 H32 0.9500 . ?
C33 C34 1.426(2) . ?
C33 H33 0.9500 . ?
C34 H34 0.9500 . ?
C35 H35A 0.9800 . ?
C35 H35B 0.9800 . ?
C35 H35C 0.9800 . ?
O1S_1 C3S_1 1.146(14) 3_666 ?
O1S_1 C2S_1 1.225(14) 3_666 ?
O1S_1 C1S_1 1.466(11) . ?
O1S_1 C4S_1 1.510(11) . ?
O1S_1 H2SB_1 1.087(10) 3_666 ?
C1S_1 C3S_1 0.347(18) 3_666 ?
C1S_1 C4S_1 1.29(3) 3_666 ?
C1S_1 C2S_1 1.495(11) . ?
C1S_1 C2S_1 1.823(16) 3_666 ?
C1S_1 H1SA_1 0.9900 . ?
C1S_1 H1SB_1 0.9900 . ?
C2S_1 C4S_1 0.51(2) 3_666 ?
C2S_1 C3S_1 1.521(13) . ?
C2S_1 C3S_1 1.61(3) 3_666 ?
C2S_1 H2SA_1 0.9900 . ?
C2S_1 H2SB_1 0.9900 . ?
C2S_1 HS4A_1 0.67(3) 3_666 ?
C3S_1 C4S_1 1.499(10) . ?
C3S_1 C4S_1 1.967(14) 3_666 ?
C3S_1 H3SA_1 0.9900 . ?
C3S_1 H3SB_1 0.9900 . ?
C4S_1 HS4A_1 0.9900 . ?
C4S_1 HS4B_1 0.9900 . ?
